data_4115345
loop_
_publ_author_name
'M. Esther Garc\'ia'
'V\'ictor Riera'
'Miguel A. Ruiz'
'David S\'aez'
'Jacqueline Vaissermann'
'John C. Jeffery'

_publ_contact_author 'Ruiz, Miguel A.'
_publ_contact_author_email ' mara@sauron.quimica.uniovi.es '
_publ_contact_author_fax ' 34 985 103446 '
_publ_section_title
;
 High Yield Synthesis and Reactivity of a Phosphinidene Bridged
 Dimolybdenum Complex
;
_journal_name_full 'Journal of the American Chemical Society'
_journal_page_first 14304
_journal_page_last 14305
_journal_paper_doi 10.1021/ja021072o
_journal_volume 124
_journal_year 2002
_chemical_formula_sum 'C44 H47 Mo2 O4 P'
_chemical_formula_weight 862.67
_chemical_name_systematic
; 
 ? 
;
_space_group_IT_number 14
_symmetry_cell_setting monoclinic
_symmetry_space_group_name_Hall '-P 2ybc'
_symmetry_space_group_name_H-M 'P 1 21/c 1'
_atom_sites_solution_hydrogens geom
_atom_sites_solution_primary direct
_atom_sites_solution_secondary difmap
_audit_creation_method SHELXL-97
_cell_angle_alpha 90.00
_cell_angle_beta 98.244(17)
_cell_angle_gamma 90.00
_cell_formula_units_Z 4
_cell_length_a 10.1070(12)
_cell_length_b 24.320(3)
_cell_length_c 16.839(2)
_cell_measurement_temperature 173(2)
_cell_volume 4096.3(9)
_computing_data_collection SMART/SAINT
_computing_molecular_graphics XSHELL
_computing_publication_material XCIF
_computing_structure_refinement 'SHELXL-97 (Sheldrick, 1997)'
_computing_structure_solution 'SHELXS-97 (Sheldrick, 1990)'
_diffrn_ambient_temperature 173(2)
_diffrn_measured_fraction_theta_full 0.991
_diffrn_measured_fraction_theta_max 0.991
_diffrn_measurement_device_type 'Bruker SMART CCD '
_diffrn_radiation_monochromator graphite
_diffrn_radiation_source 'fine-focus sealed tube'
_diffrn_radiation_type MoK\a
_diffrn_radiation_wavelength 0.71073
_diffrn_reflns_av_R_equivalents 0.0342
_diffrn_reflns_av_sigmaI/netI 0.0460
_diffrn_reflns_limit_h_max 13
_diffrn_reflns_limit_h_min -13
_diffrn_reflns_limit_k_max 22
_diffrn_reflns_limit_k_min -31
_diffrn_reflns_limit_l_max 20
_diffrn_reflns_limit_l_min -21
_diffrn_reflns_number 26584
_diffrn_reflns_theta_full 27.49
_diffrn_reflns_theta_max 27.49
_diffrn_reflns_theta_min 2.04
_exptl_absorpt_coefficient_mu 0.691
_exptl_absorpt_correction_type sadabs
_exptl_crystal_colour green
_exptl_crystal_density_diffrn 1.399
_exptl_crystal_F_000 1768
_exptl_crystal_size_max 0.45
_exptl_crystal_size_mid 0.40
_exptl_crystal_size_min 0.35
_refine_diff_density_max 0.688
_refine_diff_density_min -0.631
_refine_diff_density_rms 0.078
_refine_ls_extinction_method none
_refine_ls_goodness_of_fit_ref 0.955
_refine_ls_hydrogen_treatment mixed
_refine_ls_matrix_type full
_refine_ls_number_parameters 482
_refine_ls_number_reflns 9307
_refine_ls_number_restraints 30
_refine_ls_restrained_S_all 0.955
_refine_ls_R_factor_all 0.0482
_refine_ls_R_factor_gt 0.0368
_refine_ls_shift/su_max 0.002
_refine_ls_shift/su_mean 0.000
_refine_ls_structure_factor_coef Fsqd
_refine_ls_weighting_details 'calc w=1/[\s^2^(Fo^2^)+(0.0540P)^2^+0.0000P] where P=(Fo^2^+2Fc^2^)/3'
_refine_ls_weighting_scheme calc
_refine_ls_wR_factor_gt 0.0952
_refine_ls_wR_factor_ref 0.0981
_reflns_number_gt 7054
_reflns_number_total 9307
_reflns_threshold_expression >2sigma(I)
_cod_data_source_file ja021072o_s1_3.cif
_cod_data_source_block compound7
_cod_original_cell_volume 4096.3(8)
_cod_database_code 4115345

loop_
_symmetry_equiv_pos_as_xyz
'x, y, z'
'-x, y+1/2, -z+1/2'
'-x, -y, -z'
'x, -y-1/2, z-1/2'

loop_
_atom_site_label
_atom_site_type_symbol
_atom_site_fract_x
_atom_site_fract_y
_atom_site_fract_z
_atom_site_U_iso_or_equiv
_atom_site_adp_type
_atom_site_occupancy
_atom_site_symmetry_multiplicity
_atom_site_calc_flag
_atom_site_refinement_flags
Mo1 Mo 0.04253(3) 0.708345(10) 0.259814(17) 0.04064(9) Uani 1 1 d .
Mo2 Mo 0.27038(2) 0.780749(10) 0.202597(14) 0.03315(8) Uani 1 1 d .
P P 0.25815(6) 0.81653(3) 0.35093(4) 0.02476(14) Uani 1 1 d .
C1 C 0.0266(3) 0.74214(12) 0.3630(2) 0.0402(7) Uani 1 1 d .
O1 O 0.0050(2) 0.75813(10) 0.42479(14) 0.0526(6) Uani 1 1 d .
C2 C 0.1891(3) 0.67379(12) 0.3317(2) 0.0491(8) Uani 1 1 d .
O2 O 0.2685(3) 0.65207(11) 0.37697(16) 0.0710(8) Uani 1 1 d .
C3 C 0.4024(3) 0.73554(12) 0.27250(19) 0.0428(7) Uani 1 1 d .
O3 O 0.4853(2) 0.70876(9) 0.30636(16) 0.0601(7) Uani 1 1 d .
C4 C 0.2129(3) 0.70544(14) 0.1618(2) 0.0533(9) Uani 1 1 d .
O4 O 0.2176(3) 0.66678(11) 0.12110(17) 0.0758(8) Uani 1 1 d .
C11 C -0.0280(4) 0.62641(17) 0.1976(4) 0.0924(17) Uani 1 1 d .
H11 H 0.0373 0.6002 0.1877 0.111 Uiso 1 1 calc R
C12 C -0.0877(4) 0.63026(16) 0.2691(4) 0.0877(16) Uani 1 1 d .
H12 H -0.0713 0.6069 0.3147 0.105 Uiso 1 1 calc R
C13 C -0.1765(4) 0.67574(15) 0.2589(3) 0.0690(11) Uani 1 1 d .
H13 H -0.2288 0.6890 0.2975 0.083 Uiso 1 1 calc R
C14 C -0.1738(3) 0.69765(15) 0.1824(3) 0.0609(10) Uani 1 1 d .
H14 H -0.2260 0.7278 0.1599 0.073 Uiso 1 1 calc R
C15 C -0.0818(4) 0.66801(17) 0.1440(3) 0.0762(13) Uani 1 1 d .
H15 H -0.0599 0.6747 0.0918 0.091 Uiso 1 1 calc R
C21 C 0.4141(4) 0.78277(18) 0.1099(2) 0.0658(11) Uani 1 1 d .
H21 H 0.4666 0.7511 0.1040 0.079 Uiso 1 1 calc R
C22 C 0.2863(4) 0.79429(19) 0.0672(2) 0.0682(12) Uani 1 1 d .
H22 H 0.2387 0.7719 0.0266 0.082 Uiso 1 1 calc R
C23 C 0.2417(3) 0.84434(17) 0.0950(2) 0.0589(10) Uani 1 1 d .
H23 H 0.1588 0.8618 0.0769 0.071 Uiso 1 1 calc R
C24 C 0.3432(3) 0.86413(15) 0.15519(19) 0.0511(8) Uani 1 1 d .
H24 H 0.3397 0.8971 0.1851 0.061 Uiso 1 1 calc R
C25 C 0.4493(3) 0.82675(17) 0.1628(2) 0.0570(10) Uani 1 1 d .
H25 H 0.5313 0.8305 0.1978 0.068 Uiso 1 1 calc R
C29 C 0.1364(2) 0.83419(10) 0.26935(15) 0.0253(5) Uani 1 1 d .
C30 C 0.0548(3) 0.79413(10) 0.22429(15) 0.0283(6) Uani 1 1 d .
C31 C -0.0522(3) 0.81636(11) 0.16191(15) 0.0312(6) Uani 1 1 d .
C32 C -0.1410(3) 0.85548(11) 0.18321(16) 0.0339(6) Uani 1 1 d .
H32 H -0.1289 0.8696 0.2363 0.041 Uiso 1 1 calc R
C33 C -0.2473(3) 0.87430(13) 0.12822(19) 0.0427(7) Uani 1 1 d .
H33 H -0.3062 0.9011 0.1447 0.051 Uiso 1 1 calc R
C34 C -0.2695(3) 0.85507(14) 0.05027(18) 0.0453(8) Uani 1 1 d .
C35 C -0.1781(3) 0.81694(15) 0.02800(18) 0.0493(8) Uani 1 1 d .
H35 H -0.1887 0.8039 -0.0257 0.059 Uiso 1 1 calc R
C36 C -0.0727(3) 0.79784(14) 0.08234(18) 0.0453(8) Uani 1 1 d .
H36 H -0.0129 0.7716 0.0654 0.054 Uiso 1 1 calc R
C37 C -0.3863(4) 0.87378(18) -0.0088(2) 0.0683(11) Uani 1 1 d .
H37A H -0.3677 0.8670 -0.0635 0.102 Uiso 1 1 calc R
H37B H -0.4011 0.9132 -0.0016 0.102 Uiso 1 1 calc R
H37C H -0.4664 0.8533 0.0001 0.102 Uiso 1 1 calc R
C41 C 0.3463(2) 0.88415(10) 0.36159(14) 0.0242(5) Uani 1 1 d .
C42 C 0.2730(2) 0.93430(11) 0.35074(16) 0.0306(6) Uani 1 1 d .
C43 C 0.3341(3) 0.97995(11) 0.32212(18) 0.0379(7) Uani 1 1 d .
H43 H 0.2826 1.0124 0.3108 0.045 Uiso 1 1 calc R
C44 C 0.4671(3) 0.98036(11) 0.30919(17) 0.0355(6) Uani 1 1 d .
C45 C 0.5429(3) 0.93472(11) 0.33694(16) 0.0314(6) Uani 1 1 d .
H45 H 0.6365 0.9356 0.3356 0.038 Uiso 1 1 calc R
C46 C 0.4879(2) 0.88779(10) 0.36661(14) 0.0248(5) Uani 1 1 d .
C47 C 0.1399(3) 0.94653(12) 0.3840(2) 0.0482(8) Uani 1 1 d .
C48 C 0.0766(3) 0.89847(14) 0.4241(2) 0.0525(9) Uani 1 1 d .
H48A H 0.0091 0.9126 0.4552 0.079 Uiso 1 1 calc R
H48B H 0.1460 0.8789 0.4599 0.079 Uiso 1 1 calc R
H48C H 0.0343 0.8732 0.3828 0.079 Uiso 1 1 calc R
C49 C 0.0343(3) 0.97154(14) 0.3194(3) 0.0719(13) Uani 1 1 d .
H49A H 0.0104 0.9447 0.2763 0.108 Uiso 1 1 calc R
H49B H 0.0707 1.0047 0.2974 0.108 Uiso 1 1 calc R
H49C H -0.0455 0.9812 0.3433 0.108 Uiso 1 1 calc R
C50 C 0.1778(4) 0.99006(18) 0.4504(3) 0.0858(16) Uani 1 1 d .
H50A H 0.2179 1.0220 0.4276 0.129 Uiso 1 1 calc R
H50B H 0.2422 0.9742 0.4933 0.129 Uiso 1 1 calc R
H50C H 0.0974 1.0015 0.4723 0.129 Uiso 1 1 calc R
C51 C 0.5265(3) 1.03106(13) 0.2733(2) 0.0507(9) Uani 1 1 d .
C52 C 0.4595(6) 1.0394(3) 0.1901(4) 0.176(4) Uani 1 1 d .
H52A H 0.4785 1.0081 0.1569 0.264 Uiso 1 1 calc R
H52B H 0.4929 1.0732 0.1684 0.264 Uiso 1 1 calc R
H52C H 0.3628 1.0424 0.1900 0.264 Uiso 1 1 calc R
C53 C 0.5011(5) 1.08247(17) 0.3233(4) 0.112(2) Uani 1 1 d .
H53A H 0.5301 1.1155 0.2972 0.168 Uiso 1 1 calc R
H53B H 0.5517 1.0792 0.3773 0.168 Uiso 1 1 calc R
H53C H 0.4055 1.0853 0.3271 0.168 Uiso 1 1 calc R
C54 C 0.6761(4) 1.02758(18) 0.2744(3) 0.0808(14) Uani 1 1 d .
H54A H 0.6974 0.9952 0.2440 0.121 Uiso 1 1 calc R
H54B H 0.7203 1.0246 0.3299 0.121 Uiso 1 1 calc R
H54C H 0.7075 1.0608 0.2498 0.121 Uiso 1 1 calc R
C55 C 0.5896(2) 0.84696(11) 0.41248(16) 0.0322(6) Uani 1 1 d .
C56 C 0.6766(3) 0.88245(14) 0.47634(19) 0.0515(9) Uani 1 1 d .
H56A H 0.6192 0.9005 0.5107 0.077 Uiso 1 1 calc R
H56B H 0.7242 0.9104 0.4495 0.077 Uiso 1 1 calc R
H56C H 0.7416 0.8589 0.5092 0.077 Uiso 1 1 calc R
C57 C 0.6813(3) 0.82079(13) 0.3586(2) 0.0475(8) Uani 1 1 d .
H57A H 0.7518 0.7999 0.3916 0.071 Uiso 1 1 calc R
H57B H 0.7219 0.8496 0.3294 0.071 Uiso 1 1 calc R
H57C H 0.6292 0.7960 0.3203 0.071 Uiso 1 1 calc R
C58 C 0.5277(3) 0.80276(12) 0.45957(18) 0.0396(7) Uani 1 1 d .
H58A H 0.4803 0.7761 0.4222 0.059 Uiso 1 1 calc R
H58B H 0.4646 0.8198 0.4913 0.059 Uiso 1 1 calc R
H58C H 0.5983 0.7840 0.4955 0.059 Uiso 1 1 calc R
C61 C 0.092(3) 0.5002(8) 0.510(2) 0.169(8) Uani 0.50 1 d PU
C62 C -0.061(4) 0.4903(8) 0.4299(15) 0.197(10) Uani 0.50 1 d PU
C63 C 0.0940(15) 0.5222(5) 0.4406(9) 0.244(6) Uani 1 1 d U
C64 C 0.2609(13) 0.5241(3) 0.4767(6) 0.220(5) Uani 1 1 d U
H H 0.125(3) 0.8688(13) 0.2526(18) 0.050 Uiso 1 1 d .

loop_
_atom_site_aniso_label
_atom_site_aniso_U_11
_atom_site_aniso_U_22
_atom_site_aniso_U_33
_atom_site_aniso_U_23
_atom_site_aniso_U_13
_atom_site_aniso_U_12
Mo1 0.03484(14) 0.02671(14) 0.05491(18) -0.00393(11) -0.01229(12) -0.00499(10)
Mo2 0.02797(13) 0.04037(15) 0.02992(13) -0.01188(10) 0.00006(9) 0.00379(10)
P 0.0236(3) 0.0248(3) 0.0248(3) -0.0010(2) -0.0004(2) -0.0017(2)
C1 0.0287(15) 0.0374(16) 0.0520(19) 0.0148(14) -0.0028(13) -0.0060(12)
O1 0.0424(13) 0.0686(16) 0.0466(14) 0.0122(12) 0.0061(11) -0.0116(11)
C2 0.0445(18) 0.0348(17) 0.063(2) 0.0005(15) -0.0083(16) -0.0011(14)
O2 0.0639(16) 0.0591(16) 0.0825(19) 0.0154(14) -0.0151(14) 0.0133(13)
C3 0.0353(16) 0.0380(16) 0.0524(19) -0.0167(14) -0.0027(14) 0.0040(13)
O3 0.0477(14) 0.0470(14) 0.0789(18) -0.0113(12) -0.0135(13) 0.0167(11)
C4 0.0460(19) 0.052(2) 0.056(2) -0.0253(16) -0.0136(16) 0.0119(15)
O4 0.0734(17) 0.0662(17) 0.0830(19) -0.0491(15) -0.0052(14) 0.0124(14)
C11 0.067(3) 0.039(2) 0.157(5) -0.036(3) -0.033(3) -0.010(2)
C12 0.065(3) 0.042(2) 0.143(5) 0.014(3) -0.032(3) -0.026(2)
C13 0.046(2) 0.052(2) 0.102(3) 0.000(2) -0.016(2) -0.0219(17)
C14 0.0388(19) 0.050(2) 0.085(3) -0.009(2) -0.0212(18) -0.0135(16)
C15 0.058(2) 0.068(3) 0.092(3) -0.037(2) -0.026(2) -0.014(2)
C21 0.055(2) 0.101(3) 0.046(2) -0.023(2) 0.0208(18) 0.009(2)
C22 0.069(3) 0.110(4) 0.0274(18) -0.0169(19) 0.0110(17) -0.014(2)
C23 0.048(2) 0.091(3) 0.0384(18) 0.0180(19) 0.0089(15) -0.0043(19)
C24 0.058(2) 0.062(2) 0.0356(17) 0.0044(15) 0.0174(15) -0.0107(17)
C25 0.0393(18) 0.096(3) 0.0377(18) -0.0037(18) 0.0136(15) -0.0108(18)
C29 0.0249(12) 0.0251(13) 0.0258(13) -0.0007(10) 0.0029(10) 0.0017(10)
C30 0.0271(13) 0.0306(14) 0.0262(13) -0.0035(10) 0.0000(10) 0.0014(10)
C31 0.0294(14) 0.0358(15) 0.0267(14) -0.0011(11) -0.0016(11) -0.0023(11)
C32 0.0313(14) 0.0375(15) 0.0315(14) 0.0005(12) -0.0006(11) -0.0029(11)
C33 0.0298(15) 0.0465(18) 0.0509(19) 0.0049(14) 0.0026(13) 0.0067(13)
C34 0.0366(16) 0.055(2) 0.0405(17) 0.0119(15) -0.0086(13) -0.0019(14)
C35 0.0445(18) 0.071(2) 0.0293(16) -0.0031(15) -0.0059(13) -0.0006(16)
C36 0.0391(17) 0.058(2) 0.0357(16) -0.0092(14) -0.0057(13) 0.0067(14)
C37 0.056(2) 0.085(3) 0.056(2) 0.020(2) -0.0181(18) 0.011(2)
C41 0.0247(12) 0.0266(13) 0.0209(12) -0.0028(9) 0.0022(10) -0.0022(9)
C42 0.0234(13) 0.0293(14) 0.0381(15) -0.0076(11) 0.0008(11) 0.0001(10)
C43 0.0283(14) 0.0243(14) 0.0572(19) 0.0007(12) -0.0066(13) 0.0024(11)
C44 0.0296(14) 0.0294(14) 0.0450(17) 0.0064(12) -0.0028(12) -0.0045(11)
C45 0.0224(13) 0.0337(14) 0.0369(15) 0.0027(11) 0.0001(11) -0.0013(10)
C46 0.0236(12) 0.0262(13) 0.0236(12) -0.0009(10) 0.0001(10) 0.0019(9)
C47 0.0293(15) 0.0354(17) 0.082(2) -0.0241(16) 0.0134(15) -0.0023(12)
C48 0.0416(18) 0.057(2) 0.064(2) -0.0197(17) 0.0263(16) -0.0038(15)
C49 0.0294(17) 0.0327(18) 0.152(4) -0.008(2) 0.006(2) 0.0068(14)
C50 0.058(2) 0.082(3) 0.126(4) -0.073(3) 0.045(3) -0.023(2)
C51 0.0398(17) 0.0385(18) 0.071(2) 0.0236(16) -0.0032(16) -0.0088(13)
C52 0.124(5) 0.228(7) 0.148(5) 0.156(5) -0.079(4) -0.110(5)
C53 0.082(3) 0.040(2) 0.223(7) 0.020(3) 0.052(4) -0.010(2)
C54 0.051(2) 0.074(3) 0.115(4) 0.044(3) 0.006(2) -0.018(2)
C55 0.0259(13) 0.0345(15) 0.0334(14) 0.0061(11) -0.0053(11) -0.0005(11)
C56 0.0465(18) 0.053(2) 0.0467(18) 0.0085(15) -0.0204(15) -0.0113(15)
C57 0.0321(16) 0.0483(19) 0.062(2) 0.0089(15) 0.0053(14) 0.0121(13)
C58 0.0345(15) 0.0428(17) 0.0381(16) 0.0146(13) -0.0063(13) 0.0003(12)
C61 0.226(18) 0.102(12) 0.196(19) 0.032(13) 0.087(18) 0.063(13)
C62 0.27(3) 0.105(13) 0.22(2) -0.034(14) 0.05(2) -0.001(14)
C63 0.233(13) 0.228(13) 0.253(14) 0.046(11) -0.024(11) 0.068(11)
C64 0.365(14) 0.101(6) 0.169(8) -0.027(5) -0.046(10) 0.040(8)

loop_
_atom_type_symbol
_atom_type_description
_atom_type_scat_dispersion_real
_atom_type_scat_dispersion_imag
_atom_type_scat_source
C C 0.0033 0.0016 'International Tables Vol C Tables 4.2.6.8 and 6.1.1.4'
H H 0.0000 0.0000 'International Tables Vol C Tables 4.2.6.8 and 6.1.1.4'
O O 0.0106 0.0060 'International Tables Vol C Tables 4.2.6.8 and 6.1.1.4'
P P 0.1023 0.0942 'International Tables Vol C Tables 4.2.6.8 and 6.1.1.4'
Mo Mo -1.6832 0.6857 'International Tables Vol C Tables 4.2.6.8 and 6.1.1.4'

loop_
_geom_angle_atom_site_label_1
_geom_angle_atom_site_label_2
_geom_angle_atom_site_label_3
_geom_angle
_geom_angle_site_symmetry_1
_geom_angle_site_symmetry_3
C1 Mo1 C2 77.42(13) . .
C1 Mo1 C30 81.73(11) . .
C2 Mo1 C30 120.78(11) . .
C1 Mo1 C11 134.96(19) . .
C2 Mo1 C11 93.82(15) . .
C30 Mo1 C11 136.54(16) . .
C1 Mo1 C12 99.44(18) . .
C2 Mo1 C12 89.61(14) . .
C30 Mo1 C12 148.68(13) . .
C11 Mo1 C12 35.75(17) . .
C1 Mo1 C13 87.12(14) . .
C2 Mo1 C13 119.11(14) . .
C30 Mo1 C13 114.33(12) . .
C11 Mo1 C13 58.54(17) . .
C12 Mo1 C13 35.31(14) . .
C1 Mo1 C15 143.57(14) . .
C2 Mo1 C15 126.38(14) . .
C30 Mo1 C15 102.36(13) . .
C11 Mo1 C15 35.01(15) . .
C12 Mo1 C15 58.75(18) . .
C13 Mo1 C15 57.90(16) . .
C1 Mo1 C14 110.23(13) . .
C2 Mo1 C14 147.04(13) . .
C30 Mo1 C14 92.18(11) . .
C11 Mo1 C14 57.47(14) . .
C12 Mo1 C14 57.80(14) . .
C13 Mo1 C14 34.29(14) . .
C15 Mo1 C14 34.28(13) . .
C1 Mo1 C4 137.55(11) . .
C2 Mo1 C4 82.37(13) . .
C30 Mo1 C4 77.22(10) . .
C11 Mo1 C4 82.88(17) . .
C12 Mo1 C4 117.48(17) . .
C13 Mo1 C4 135.18(14) . .
C15 Mo1 C4 77.51(14) . .
C14 Mo1 C4 107.04(13) . .
C1 Mo1 Mo2 101.18(8) . .
C2 Mo1 Mo2 84.72(10) . .
C30 Mo1 Mo2 46.33(7) . .
C11 Mo1 Mo2 122.18(16) . .
C12 Mo1 Mo2 156.85(15) . .
C13 Mo1 Mo2 156.08(11) . .
C15 Mo1 Mo2 107.62(12) . .
C14 Mo1 Mo2 122.93(10) . .
C4 Mo1 Mo2 39.52(7) . .
C3 Mo2 C4 80.48(12) . .
C3 Mo2 C21 88.73(15) . .
C4 Mo2 C21 88.11(15) . .
C3 Mo2 C30 124.11(12) . .
C4 Mo2 C30 87.08(12) . .
C21 Mo2 C30 145.34(12) . .
C3 Mo2 C29 114.80(11) . .
C4 Mo2 C29 121.54(12) . .
C21 Mo2 C29 143.61(13) . .
C30 Mo2 C29 36.30(9) . .
C3 Mo2 C25 87.28(14) . .
C4 Mo2 C25 122.85(14) . .
C21 Mo2 C25 35.67(13) . .
C30 Mo2 C25 141.56(12) . .
C29 Mo2 C25 114.31(12) . .
C3 Mo2 C22 121.62(14) . .
C4 Mo2 C22 81.48(16) . .
C21 Mo2 C22 35.67(13) . .
C30 Mo2 C22 109.73(12) . .
C29 Mo2 C22 121.97(13) . .
C25 Mo2 C22 58.70(13) . .
C3 Mo2 C24 117.80(13) . .
C4 Mo2 C24 139.72(14) . .
C21 Mo2 C24 58.98(14) . .
C30 Mo2 C24 106.59(11) . .
C29 Mo2 C24 84.97(11) . .
C25 Mo2 C24 35.03(12) . .
C22 Mo2 C24 58.27(13) . .
C3 Mo2 C23 144.61(13) . .
C4 Mo2 C23 109.61(14) . .
C21 Mo2 C23 58.83(14) . .
C30 Mo2 C23 90.82(11) . .
C29 Mo2 C23 89.35(12) . .
C25 Mo2 C23 58.39(12) . .
C22 Mo2 C23 34.70(13) . .
C24 Mo2 C23 35.09(11) . .
C3 Mo2 P 75.05(9) . .
C4 Mo2 P 124.57(11) . .
C21 Mo2 P 138.97(10) . .
C30 Mo2 P 68.28(7) . .
C29 Mo2 P 40.78(6) . .
C25 Mo2 P 104.93(9) . .
C22 Mo2 P 152.79(11) . .
C24 Mo2 P 95.51(8) . .
C23 Mo2 P 119.12(10) . .
C3 Mo2 Mo1 88.15(10) . .
C4 Mo2 Mo1 53.78(11) . .
C21 Mo2 Mo1 141.73(10) . .
C30 Mo2 Mo1 43.64(6) . .
C29 Mo2 Mo1 69.97(7) . .
C25 Mo2 Mo1 174.79(10) . .
C22 Mo2 Mo1 122.20(10) . .
C24 Mo2 Mo1 150.17(9) . .
C23 Mo2 Mo1 125.67(8) . .
P Mo2 Mo1 76.24(2) . .
C29 P C41 97.50(11) . .
C29 P Mo2 57.96(8) . .
C41 P Mo2 106.99(8) . .
O1 C1 Mo1 172.1(2) . .
O2 C2 Mo1 175.1(3) . .
O3 C3 Mo2 173.1(3) . .
O4 C4 Mo2 154.0(3) . .
O4 C4 Mo1 119.3(3) . .
Mo2 C4 Mo1 86.70(12) . .
C15 C11 C12 108.8(4) . .
C15 C11 Mo1 74.8(2) . .
C12 C11 Mo1 72.6(2) . .
C13 C12 C11 106.6(4) . .
C13 C12 Mo1 73.1(2) . .
C11 C12 Mo1 71.6(2) . .
C14 C13 C12 108.2(5) . .
C14 C13 Mo1 74.6(2) . .
C12 C13 Mo1 71.5(2) . .
C13 C14 C15 109.3(4) . .
C13 C14 Mo1 71.1(2) . .
C15 C14 Mo1 72.15(19) . .
C14 C15 C11 107.0(5) . .
C14 C15 Mo1 73.6(2) . .
C11 C15 Mo1 70.2(2) . .
C25 C21 C22 107.6(4) . .
C25 C21 Mo2 73.19(19) . .
C22 C21 Mo2 74.2(2) . .
C23 C22 C21 108.4(3) . .
C23 C22 Mo2 74.06(19) . .
C21 C22 Mo2 70.2(2) . .
C22 C23 C24 107.4(3) . .
C22 C23 Mo2 71.2(2) . .
C24 C23 Mo2 71.26(19) . .
C25 C24 C23 108.2(3) . .
C25 C24 Mo2 71.3(2) . .
C23 C24 Mo2 73.6(2) . .
C24 C25 C21 108.4(3) . .
C24 C25 Mo2 73.69(18) . .
C21 C25 Mo2 71.1(2) . .
C30 C29 P 122.4(2) . .
C30 C29 Mo2 71.79(14) . .
P C29 Mo2 81.25(10) . .
C29 C30 C31 115.6(2) . .
C29 C30 Mo1 124.09(18) . .
C31 C30 Mo1 118.34(17) . .
C29 C30 Mo2 71.91(14) . .
C31 C30 Mo2 123.32(18) . .
Mo1 C30 Mo2 90.03(9) . .
C32 C31 C36 117.1(3) . .
C32 C31 C30 119.6(2) . .
C36 C31 C30 123.2(3) . .
C31 C32 C33 121.3(3) . .
C34 C33 C32 121.7(3) . .
C33 C34 C35 117.2(3) . .
C33 C34 C37 122.2(3) . .
C35 C34 C37 120.7(3) . .
C36 C35 C34 121.5(3) . .
C35 C36 C31 121.3(3) . .
C46 C41 C42 117.0(2) . .
C46 C41 P 121.47(18) . .
C42 C41 P 120.63(18) . .
C43 C42 C41 118.6(2) . .
C43 C42 C47 114.9(2) . .
C41 C42 C47 125.2(2) . .
C42 C43 C44 123.2(2) . .
C45 C44 C43 116.1(2) . .
C45 C44 C51 123.1(2) . .
C43 C44 C51 120.6(3) . .
C44 C45 C46 123.1(2) . .
C45 C46 C41 118.6(2) . .
C45 C46 C55 115.6(2) . .
C41 C46 C55 125.3(2) . .
C48 C47 C49 108.8(3) . .
C48 C47 C50 106.2(3) . .
C49 C47 C50 108.4(3) . .
C48 C47 C42 116.6(2) . .
C49 C47 C42 111.6(3) . .
C50 C47 C42 104.6(2) . .
C52 C51 C54 109.8(4) . .
C52 C51 C44 109.4(3) . .
C54 C51 C44 113.5(3) . .
C52 C51 C53 108.4(5) . .
C54 C51 C53 106.4(3) . .
C44 C51 C53 109.3(3) . .
C58 C55 C57 110.2(2) . .
C58 C55 C56 105.5(2) . .
C57 C55 C56 108.2(2) . .
C58 C55 C46 114.7(2) . .
C57 C55 C46 112.7(2) . .
C56 C55 C46 105.0(2) . .
C62 C61 C63 141(2) 3_566 .
C62 C61 C61 77(2) 3_566 3_566
C63 C61 C61 89(3) . 3_566
C62 C61 C62 111(2) 3_566 .
C63 C61 C62 62(2) . .
C61 C61 C62 34.5(11) 3_566 .
C62 C61 C64 124(4) 3_566 .
C63 C61 C64 59.0(13) . .
C61 C61 C64 147(3) 3_566 .
C62 C61 C64 119(3) . .
C61 C62 C63 100(3) 3_566 .
C61 C62 C61 69(2) 3_566 .
C63 C62 C61 41.2(10) . .
C61 C63 C64 80.5(15) . .
C61 C63 C62 77(2) . .
C64 C63 C62 151.6(12) . .
C63 C64 C61 40.6(10) . .

loop_
_geom_bond_atom_site_label_1
_geom_bond_atom_site_label_2
_geom_bond_distance
_geom_bond_site_symmetry_2
Mo1 C1 1.950(4) .
Mo1 C2 1.962(3) .
Mo1 C30 2.179(3) .
Mo1 C11 2.316(4) .
Mo1 C12 2.329(4) .
Mo1 C13 2.350(4) .
Mo1 C15 2.376(3) .
Mo1 C14 2.394(3) .
Mo1 C4 2.551(4) .
Mo1 Mo2 3.1573(5) .
Mo2 C3 1.981(3) .
Mo2 C4 2.012(3) .
Mo2 C21 2.280(3) .
Mo2 C30 2.284(3) .
Mo2 C29 2.285(3) .
Mo2 C25 2.306(3) .
Mo2 C22 2.331(3) .
Mo2 C24 2.337(3) .
Mo2 C23 2.368(3) .
Mo2 P 2.6646(7) .
P C29 1.761(3) .
P C41 1.866(2) .
C1 O1 1.160(4) .
C2 O2 1.153(4) .
C3 O3 1.147(3) .
C4 O4 1.168(4) .
C11 C15 1.412(6) .
C11 C12 1.426(7) .
C12 C13 1.419(6) .
C13 C14 1.399(6) .
C14 C15 1.406(5) .
C21 C25 1.404(5) .
C21 C22 1.413(5) .
C22 C23 1.402(5) .
C23 C24 1.418(5) .
C24 C25 1.398(5) .
C29 C30 1.423(3) .
C30 C31 1.497(3) .
C31 C32 1.390(4) .
C31 C36 1.400(4) .
C32 C33 1.391(4) .
C33 C34 1.381(4) .
C34 C35 1.398(5) .
C34 C37 1.501(4) .
C35 C36 1.382(4) .
C41 C46 1.425(3) .
C41 C42 1.425(3) .
C42 C43 1.390(4) .
C42 C47 1.558(4) .
C43 C44 1.392(4) .
C44 C45 1.391(4) .
C44 C51 1.533(4) .
C45 C46 1.393(3) .
C46 C55 1.553(3) .
C47 C48 1.535(5) .
C47 C49 1.536(5) .
C47 C50 1.547(4) .
C51 C52 1.480(5) .
C51 C54 1.512(5) .
C51 C53 1.549(6) .
C55 C58 1.523(4) .
C55 C57 1.525(4) .
C55 C56 1.550(4) .
C61 C62 1.12(2) 3_566
C61 C63 1.30(3) .
C61 C61 1.83(5) 3_566
C61 C62 1.92(3) .
C61 C64 1.97(3) .
C62 C61 1.12(2) 3_566
C62 C63 1.74(3) .
C63 C64 1.709(17) .
